data_7039693
loop_
_publ_author_name
'Davidson, Ross'
'Hsu, Yu-Ting'
'Batchelor, Thomas'
'Yufit, Dmitry'
'Beeby, Andrew'

_publ_section_title
;
 The use of organolithium reagents for the synthesis of
 4-aryl-2-phenylpyridines and their corresponding iridium(iii) complexes.
;
_journal_issue 28
_journal_name_full 'Dalton transactions (Cambridge, England : 2003)'
_journal_page_first 11496
_journal_page_last 11507
_journal_paper_doi 10.1039/c6dt01461e
_journal_volume 45
_journal_year 2016
_chemical_formula_moiety 'C45 H43 Ir N2 O2'
_chemical_formula_sum 'C45 H43 Ir N2 O2'
_chemical_formula_weight 836.01
_chemical_name_systematic
;
 ? 
;
_space_group_crystal_system triclinic
_space_group_IT_number 2
_space_group_name_Hall '-P 1'
_space_group_name_H-M_alt 'P -1'
_symmetry_space_group_name_Hall '-P 1'
_symmetry_space_group_name_H-M 'P -1'
_atom_sites_solution_hydrogens geom
_atom_sites_solution_primary iterative
_atom_sites_solution_secondary difmap
_audit_creation_date 2015-06-05
_audit_creation_method
;
Olex2 1.2-beta
(compiled 2015.01.26 svn.r3150 for OlexSys, GUI svn.r4998)
;
_audit_update_record
;
2016-04-14 deposited with the CCDC.
2016-06-06 downloaded from the CCDC.
;
_cell_angle_alpha 112.105(2)
_cell_angle_beta 116.5260(10)
_cell_angle_gamma 90.323(2)
_cell_formula_units_Z 2
_cell_length_a 12.5811(8)
_cell_length_b 13.1174(8)
_cell_length_c 13.6793(9)
_cell_measurement_reflns_used 5609
_cell_measurement_temperature 120.0
_cell_measurement_theta_max 28.420
_cell_measurement_theta_min 2.243
_cell_volume 1829.9(2)
_computing_cell_refinement 'SAINT v6.45A (Bruker, 2003)'
_computing_data_collection 'SMART v5.625 (Bruker, 2001)'
_computing_data_reduction 'SAINT v6.45A (Bruker, 2003)'
_computing_molecular_graphics 'Olex2 (Dolomanov et al., 2009)'
_computing_publication_material 'Olex2 (Dolomanov et al., 2009)'
_computing_structure_refinement 'XL (Sheldrick, 2008)'
_computing_structure_solution
;
Superflip (Palatinus & Chapuis, 2007;Palatinus & van der Lee, 2008;
Palatinus et al., 2012)
;
_diffrn_ambient_temperature 120.0
_diffrn_detector 'CCD area detector'
_diffrn_detector_area_resol_mean 5.6
_diffrn_detector_type 'Bruker SMART CCD 6000 area detector'
_diffrn_measured_fraction_theta_full 0.998
_diffrn_measured_fraction_theta_max 0.998
_diffrn_measurement_device 'three-circle diffractometer'
_diffrn_measurement_device_type 'SMART 6K'
_diffrn_measurement_method '\w scans'
_diffrn_radiation_monochromator Parallel,graphite
_diffrn_radiation_probe x-ray
_diffrn_radiation_type MoK\a
_diffrn_radiation_wavelength 0.71073
_diffrn_reflns_av_R_equivalents 0.0668
_diffrn_reflns_av_unetI/netI 0.0832
_diffrn_reflns_limit_h_max 16
_diffrn_reflns_limit_h_min -16
_diffrn_reflns_limit_k_max 17
_diffrn_reflns_limit_k_min -17
_diffrn_reflns_limit_l_max 17
_diffrn_reflns_limit_l_min -17
_diffrn_reflns_number 23849
_diffrn_reflns_theta_full 27.50
_diffrn_reflns_theta_max 27.50
_diffrn_reflns_theta_min 1.71
_diffrn_source 'sealed X-ray tube'
_diffrn_source_current 35.0
_diffrn_source_power 1.75
_diffrn_source_target Mo
_diffrn_source_voltage 50.0
_diffrn_standards_number 0
_exptl_absorpt_coefficient_mu 3.689
_exptl_absorpt_correction_T_max 1.0000
_exptl_absorpt_correction_T_min 0.7789
_exptl_absorpt_correction_type multi-scan
_exptl_absorpt_process_details
;
SADABS-2012/1 (Bruker,2012) was used for absorption correction.
wR2(int) was 0.0795 before and 0.0526 after correction.
The Ratio of minimum to maximum transmission is 0.7789.
The \l/2 correction factor is 0.0015.
;
_exptl_crystal_colour 'clear dark yellow'
_exptl_crystal_colour_lustre clear
_exptl_crystal_colour_modifier dark
_exptl_crystal_colour_primary yellow
_exptl_crystal_density_diffrn 1.517
_exptl_crystal_density_method 'not measured'
_exptl_crystal_description irregular
_exptl_crystal_F_000 840
_exptl_crystal_size_max 0.27
_exptl_crystal_size_mid 0.04
_exptl_crystal_size_min 0.02
_refine_diff_density_max 2.227
_refine_diff_density_min -2.298
_refine_diff_density_rms 0.197
_refine_ls_extinction_method none
_refine_ls_goodness_of_fit_ref 1.078
_refine_ls_hydrogen_treatment constr
_refine_ls_matrix_type full
_refine_ls_number_parameters 459
_refine_ls_number_reflns 8380
_refine_ls_number_restraints 0
_refine_ls_restrained_S_all 1.078
_refine_ls_R_factor_all 0.0731
_refine_ls_R_factor_gt 0.0497
_refine_ls_shift/su_max 0.003
_refine_ls_shift/su_mean 0.000
_refine_ls_structure_factor_coef Fsqd
_refine_ls_weighting_details 'calc w=1/[\s^2^(Fo^2^)+(0.0560P)^2^+0.0000P] where P=(Fo^2^+2Fc^2^)/3'
_refine_ls_weighting_scheme calc
_refine_ls_wR_factor_gt 0.1066
_refine_ls_wR_factor_ref 0.1146
_reflns_number_gt 6463
_reflns_number_total 8380
_reflns_threshold_expression >2sigma(I)
_cod_data_source_file c6dt01461e2.cif
_cod_data_source_block Ir7_15srv156
_cod_depositor_comments 'Adding full bibliography for 7039689--7039694.cif.'
_cod_database_code 7039693
_computing.bruker_data_scaling 'SADABS V2012/1 (Bruker AXS Inc.)'

_olex2_refinement_description
;
1. Fixed Uiso
 At 1.2 times of:
  All C(H) groups
 At 1.5 times of:
  All C(H,H,H) groups
2.a Aromatic/amide H refined with riding coordinates:
 C1(H1), C2(H2), C4(H4), C8(H8), C9(H9), C10(H10), C11(H11), C14(H14),
 C16(H16), C21(H21), C22(H22), C24(H24), C28(H28), C29(H29), C30(H30), C31(H31),
  C34(H34), C36(H36), C42(H42)
2.b Idealised Me refined as rotating group:
 C18(H18A,H18B,H18C), C19(H19A,H19B,H19C), C20(H20A,H20B,H20C), C38(H38A,H38B,
 H38C), C39(H39A,H39B,H39C), C40(H40A,H40B,H40C), C44(H44A,H44B,H44C), C45(H45A,
 H45B,H45C)
;

loop_
_space_group_symop_id
_space_group_symop_operation_xyz
1 'x, y, z'
2 '-x, -y, -z'

loop_
_atom_site_label
_atom_site_type_symbol
_atom_site_fract_x
_atom_site_fract_y
_atom_site_fract_z
_atom_site_U_iso_or_equiv
_atom_site_adp_type
_atom_site_occupancy
_atom_site_calc_flag
_atom_site_refinement_flags_posn
Ir1 Ir 0.04301(2) 0.24928(2) 0.49001(2) 0.02037(9) Uani 1 d .
O1 O -0.0263(4) 0.3729(4) 0.5874(4) 0.0272(11) Uani 1 d .
O2 O -0.1282(4) 0.1333(4) 0.4028(4) 0.0281(11) Uani 1 d .
N1 N 0.1169(5) 0.2191(4) 0.6400(4) 0.0225(12) Uani 1 d .
N2 N -0.0294(5) 0.2814(4) 0.3409(4) 0.0242(12) Uani 1 d .
C1 C 0.0599(6) 0.1465(6) 0.6583(6) 0.0269(15) Uani 1 d .
H1 H -0.0128 0.0953 0.5924 0.032 Uiso 1 calc R
C2 C 0.1036(6) 0.1441(5) 0.7691(6) 0.0259(14) Uani 1 d .
H2 H 0.0615 0.0918 0.7792 0.031 Uiso 1 calc R
C3 C 0.2101(6) 0.2190(5) 0.8665(6) 0.0246(14) Uani 1 d .
C4 C 0.2710(6) 0.2891(5) 0.8462(6) 0.0245(14) Uani 1 d .
H4 H 0.3468 0.3369 0.9101 0.029 Uiso 1 calc R
C5 C 0.2236(6) 0.2915(5) 0.7332(5) 0.0214(13) Uani 1 d .
C6 C 0.2754(6) 0.3660(5) 0.7020(6) 0.0242(14) Uani 1 d .
C7 C 0.2003(6) 0.3567(6) 0.5819(6) 0.0258(15) Uani 1 d .
C8 C 0.2481(6) 0.4270(6) 0.5489(6) 0.0292(15) Uani 1 d .
H8 H 0.2030 0.4218 0.4694 0.035 Uiso 1 calc R
C9 C 0.3574(7) 0.5031(6) 0.6263(7) 0.0369(18) Uani 1 d .
H9 H 0.3858 0.5497 0.6003 0.044 Uiso 1 calc R
C10 C 0.4266(6) 0.5115(6) 0.7438(7) 0.0337(16) Uani 1 d .
H10 H 0.5015 0.5646 0.7980 0.040 Uiso 1 calc R
C11 C 0.3857(6) 0.4427(6) 0.7805(6) 0.0294(15) Uani 1 d .
H11 H 0.4331 0.4476 0.8597 0.035 Uiso 1 calc R
C12 C 0.2571(6) 0.2255(6) 0.9921(6) 0.0260(14) Uani 1 d .
C13 C 0.2906(7) 0.1316(6) 1.0166(6) 0.0327(16) Uani 1 d .
C14 C 0.3341(7) 0.1427(6) 1.1344(7) 0.0372(18) Uani 1 d .
H14 H 0.3590 0.0807 1.1522 0.045 Uiso 1 calc R
C15 C 0.3421(7) 0.2406(6) 1.2255(6) 0.0334(17) Uani 1 d .
C16 C 0.3064(6) 0.3299(6) 1.1996(6) 0.0346(17) Uani 1 d .
H16 H 0.3093 0.3969 1.2615 0.042 Uiso 1 calc R
C17 C 0.2652(6) 0.3249(6) 1.0826(6) 0.0291(15) Uani 1 d .
C18 C 0.2888(8) 0.0241(6) 0.9230(7) 0.044(2) Uani 1 d .
H18A H 0.2068 -0.0056 0.8535 0.066 Uiso 1 calc GR
H18B H 0.3121 -0.0310 0.9572 0.066 Uiso 1 calc GR
H18C H 0.3463 0.0384 0.8972 0.066 Uiso 1 calc GR
C19 C 0.3893(8) 0.2484(8) 1.3517(6) 0.045(2) Uani 1 d .
H19A H 0.3209 0.2272 1.3614 0.068 Uiso 1 calc GR
H19B H 0.4321 0.3257 1.4108 0.068 Uiso 1 calc GR
H19C H 0.4452 0.1972 1.3646 0.068 Uiso 1 calc GR
C20 C 0.2323(7) 0.4296(6) 1.0633(6) 0.0351(17) Uani 1 d .
H20A H 0.3026 0.4732 1.0728 0.053 Uiso 1 calc GR
H20B H 0.2089 0.4757 1.1228 0.053 Uiso 1 calc GR
H20C H 0.1642 0.4075 0.9819 0.053 Uiso 1 calc GR
C21 C -0.0975(6) 0.3585(5) 0.3257(6) 0.0267(15) Uani 1 d .
H21 H -0.1006 0.4122 0.3937 0.032 Uiso 1 calc R
C22 C -0.1623(6) 0.3633(5) 0.2173(6) 0.0273(15) Uani 1 d .
H22 H -0.2087 0.4196 0.2109 0.033 Uiso 1 calc R
C23 C -0.1601(6) 0.2850(5) 0.1157(6) 0.0246(14) Uani 1 d .
C24 C -0.0827(6) 0.2101(5) 0.1334(6) 0.0225(13) Uani 1 d .
H24 H -0.0744 0.1593 0.0674 0.027 Uiso 1 calc R
C25 C -0.0176(6) 0.2087(5) 0.2456(5) 0.0221(13) Uani 1 d .
C26 C 0.0623(6) 0.1319(5) 0.2745(5) 0.0237(14) Uani 1 d .
C27 C 0.1021(6) 0.1381(5) 0.3914(5) 0.0216(13) Uani 1 d .
C28 C 0.1819(6) 0.0673(6) 0.4255(6) 0.0267(15) Uani 1 d .
H28 H 0.2130 0.0708 0.5043 0.032 Uiso 1 calc R
C29 C 0.2156(6) -0.0073(5) 0.3459(6) 0.0283(15) Uani 1 d .
H29 H 0.2673 -0.0556 0.3700 0.034 Uiso 1 calc R
C30 C 0.1737(7) -0.0116(6) 0.2309(6) 0.0312(16) Uani 1 d .
H30 H 0.1982 -0.0614 0.1773 0.037 Uiso 1 calc R
C31 C 0.0968(6) 0.0567(6) 0.1956(6) 0.0276(15) Uani 1 d .
H31 H 0.0669 0.0527 0.1168 0.033 Uiso 1 calc R
C32 C -0.2410(6) 0.2754(5) -0.0085(5) 0.0210(13) Uani 1 d .
C33 C -0.3676(6) 0.2448(5) -0.0589(6) 0.0269(15) Uani 1 d .
C34 C -0.4422(6) 0.2295(6) -0.1773(6) 0.0308(16) Uani 1 d .
H34 H -0.5276 0.2087 -0.2109 0.037 Uiso 1 calc R
C35 C -0.3971(7) 0.2433(6) -0.2475(6) 0.0328(17) Uani 1 d .
C36 C -0.2730(7) 0.2737(6) -0.1966(6) 0.0296(16) Uani 1 d .
H36 H -0.2403 0.2839 -0.2437 0.036 Uiso 1 calc R
C37 C -0.1932(6) 0.2901(6) -0.0784(6) 0.0277(15) Uani 1 d .
C38 C -0.4248(6) 0.2263(7) 0.0120(7) 0.0361(17) Uani 1 d .
H38A H -0.3839 0.1767 0.0489 0.054 Uiso 1 calc GR
H38B H -0.5112 0.1914 -0.0424 0.054 Uiso 1 calc GR
H38C H -0.4161 0.2988 0.0753 0.054 Uiso 1 calc GR
C39 C -0.4809(7) 0.2268(8) -0.3748(6) 0.046(2) Uani 1 d .
H39A H -0.5640 0.1953 -0.3986 0.070 Uiso 1 calc GR
H39B H -0.4549 0.1749 -0.4291 0.070 Uiso 1 calc GR
H39C H -0.4782 0.2994 -0.3795 0.070 Uiso 1 calc GR
C40 C -0.0583(7) 0.3253(7) -0.0294(7) 0.0374(18) Uani 1 d .
H40A H -0.0219 0.3830 0.0537 0.056 Uiso 1 calc GR
H40B H -0.0449 0.3557 -0.0793 0.056 Uiso 1 calc GR
H40C H -0.0208 0.2598 -0.0310 0.056 Uiso 1 calc GR
C41 C -0.1262(7) 0.3522(6) 0.5843(6) 0.0307(16) Uani 1 d .
C42 C -0.2175(6) 0.2552(6) 0.5073(6) 0.0317(16) Uani 1 d .
H42 H -0.2897 0.2573 0.5137 0.038 Uiso 1 calc R
C43 C -0.2159(7) 0.1571(6) 0.4233(6) 0.0302(16) Uani 1 d .
C44 C -0.3283(7) 0.0628(7) 0.3479(7) 0.045(2) Uani 1 d .
H44A H -0.3840 0.0720 0.2754 0.068 Uiso 1 calc GR
H44B H -0.3689 0.0655 0.3953 0.068 Uiso 1 calc GR
H44C H -0.3045 -0.0099 0.3245 0.068 Uiso 1 calc GR
C45 C -0.1465(8) 0.4460(7) 0.6754(7) 0.0405(19) Uani 1 d .
H45A H -0.1016 0.4445 0.7544 0.061 Uiso 1 calc GR
H45B H -0.2334 0.4363 0.6504 0.061 Uiso 1 calc GR
H45C H -0.1178 0.5184 0.6805 0.061 Uiso 1 calc GR

loop_
_atom_site_aniso_label
_atom_site_aniso_U_11
_atom_site_aniso_U_22
_atom_site_aniso_U_33
_atom_site_aniso_U_23
_atom_site_aniso_U_13
_atom_site_aniso_U_12
Ir1 0.02228(14) 0.02288(13) 0.01400(12) 0.00872(9) 0.00648(10) 0.00620(9)
O1 0.038(3) 0.025(2) 0.017(2) 0.0072(19) 0.014(2) 0.010(2)
O2 0.028(3) 0.029(3) 0.018(2) 0.007(2) 0.007(2) 0.001(2)
N1 0.022(3) 0.024(3) 0.014(2) 0.008(2) 0.003(2) 0.003(2)
N2 0.025(3) 0.027(3) 0.013(2) 0.006(2) 0.005(2) 0.006(2)
C1 0.029(4) 0.027(3) 0.021(3) 0.012(3) 0.008(3) 0.002(3)
C2 0.025(4) 0.023(3) 0.024(3) 0.009(3) 0.009(3) -0.003(3)
C3 0.024(4) 0.024(3) 0.023(3) 0.008(3) 0.011(3) 0.006(3)
C4 0.023(4) 0.026(3) 0.019(3) 0.007(3) 0.007(3) 0.007(3)
C5 0.019(3) 0.022(3) 0.019(3) 0.008(3) 0.006(3) 0.005(3)
C6 0.028(4) 0.028(3) 0.020(3) 0.014(3) 0.011(3) 0.012(3)
C7 0.031(4) 0.032(4) 0.030(4) 0.018(3) 0.022(3) 0.015(3)
C8 0.031(4) 0.035(4) 0.022(3) 0.016(3) 0.011(3) 0.010(3)
C9 0.032(4) 0.045(4) 0.040(4) 0.027(4) 0.016(4) 0.003(3)
C10 0.018(4) 0.037(4) 0.039(4) 0.014(3) 0.010(3) -0.002(3)
C11 0.022(4) 0.039(4) 0.025(3) 0.017(3) 0.006(3) 0.006(3)
C12 0.022(4) 0.032(4) 0.023(3) 0.012(3) 0.009(3) 0.002(3)
C13 0.036(4) 0.039(4) 0.029(4) 0.017(3) 0.018(3) 0.005(3)
C14 0.035(4) 0.042(4) 0.039(4) 0.031(4) 0.010(4) 0.006(3)
C15 0.032(4) 0.047(4) 0.020(3) 0.015(3) 0.010(3) 0.001(3)
C16 0.026(4) 0.043(4) 0.021(3) 0.005(3) 0.008(3) 0.000(3)
C17 0.019(4) 0.044(4) 0.021(3) 0.012(3) 0.007(3) 0.003(3)
C18 0.057(6) 0.034(4) 0.039(4) 0.019(4) 0.019(4) 0.009(4)
C19 0.045(5) 0.067(6) 0.021(4) 0.020(4) 0.011(4) 0.004(4)
C20 0.038(4) 0.034(4) 0.029(4) 0.012(3) 0.015(3) 0.009(3)
C21 0.033(4) 0.023(3) 0.022(3) 0.007(3) 0.013(3) 0.007(3)
C22 0.033(4) 0.022(3) 0.028(4) 0.014(3) 0.014(3) 0.013(3)
C23 0.024(4) 0.028(3) 0.024(3) 0.015(3) 0.009(3) 0.009(3)
C24 0.025(4) 0.027(3) 0.020(3) 0.011(3) 0.013(3) 0.008(3)
C25 0.025(4) 0.022(3) 0.019(3) 0.009(3) 0.010(3) 0.006(3)
C26 0.023(4) 0.028(3) 0.018(3) 0.012(3) 0.007(3) 0.009(3)
C27 0.022(3) 0.013(3) 0.021(3) 0.002(2) 0.007(3) -0.002(3)
C28 0.027(4) 0.032(4) 0.022(3) 0.015(3) 0.010(3) 0.011(3)
C29 0.027(4) 0.026(4) 0.032(4) 0.013(3) 0.013(3) 0.014(3)
C30 0.038(4) 0.030(4) 0.027(4) 0.011(3) 0.018(3) 0.014(3)
C31 0.034(4) 0.030(4) 0.020(3) 0.014(3) 0.011(3) 0.013(3)
C32 0.024(4) 0.019(3) 0.016(3) 0.008(2) 0.007(3) 0.010(3)
C33 0.032(4) 0.026(3) 0.020(3) 0.010(3) 0.010(3) 0.012(3)
C34 0.022(4) 0.039(4) 0.021(3) 0.012(3) 0.004(3) 0.009(3)
C35 0.039(5) 0.037(4) 0.020(3) 0.012(3) 0.013(3) 0.019(3)
C36 0.044(5) 0.028(4) 0.025(3) 0.013(3) 0.021(3) 0.015(3)
C37 0.031(4) 0.033(4) 0.021(3) 0.014(3) 0.011(3) 0.010(3)
C38 0.023(4) 0.052(5) 0.036(4) 0.025(4) 0.011(3) 0.008(3)
C39 0.040(5) 0.067(6) 0.023(4) 0.018(4) 0.009(4) 0.023(4)
C40 0.034(4) 0.049(5) 0.030(4) 0.019(4) 0.015(3) 0.006(4)
C41 0.038(4) 0.037(4) 0.029(4) 0.019(3) 0.022(3) 0.014(3)
C42 0.015(4) 0.054(5) 0.033(4) 0.022(4) 0.015(3) 0.021(3)
C43 0.031(4) 0.039(4) 0.026(4) 0.019(3) 0.014(3) 0.010(3)
C44 0.032(5) 0.052(5) 0.030(4) 0.009(4) 0.005(4) -0.006(4)
C45 0.054(5) 0.043(5) 0.041(4) 0.021(4) 0.034(4) 0.017(4)

loop_
_atom_type_symbol
_atom_type_description
_atom_type_scat_dispersion_real
_atom_type_scat_dispersion_imag
_atom_type_scat_source
C C 0.0033 0.0016 'International Tables Vol C Tables 4.2.6.8 and 6.1.1.4'
H H 0.0000 0.0000 'International Tables Vol C Tables 4.2.6.8 and 6.1.1.4'
Ir Ir -1.4442 7.9887 'International Tables Vol C Tables 4.2.6.8 and 6.1.1.4'
N N 0.0061 0.0033 'International Tables Vol C Tables 4.2.6.8 and 6.1.1.4'
O O 0.0106 0.0060 'International Tables Vol C Tables 4.2.6.8 and 6.1.1.4'

loop_
_geom_angle_atom_site_label_1
_geom_angle_atom_site_label_2
_geom_angle_atom_site_label_3
_geom_angle
O1 Ir1 O2 88.24(18)
N1 Ir1 O1 83.88(19)
N1 Ir1 O2 94.94(19)
N1 Ir1 N2 179.3(2)
N2 Ir1 O1 95.91(19)
N2 Ir1 O2 85.77(19)
C7 Ir1 O1 89.2(2)
C7 Ir1 O2 175.4(2)
C7 Ir1 N1 81.1(2)
C7 Ir1 N2 98.2(2)
C7 Ir1 C27 91.3(3)
C27 Ir1 O1 176.3(2)
C27 Ir1 O2 91.5(2)
C27 Ir1 N1 99.8(2)
C27 Ir1 N2 80.4(2)
C41 O1 Ir1 123.7(4)
C43 O2 Ir1 124.3(4)
C1 N1 Ir1 124.5(4)
C1 N1 C5 119.7(5)
C5 N1 Ir1 115.1(4)
C21 N2 Ir1 125.2(4)
C21 N2 C25 118.9(5)
C25 N2 Ir1 115.4(4)
N1 C1 H1 118.9
N1 C1 C2 122.2(6)
C2 C1 H1 118.9
C1 C2 H2 120.3
C1 C2 C3 119.4(6)
C3 C2 H2 120.3
C2 C3 C12 121.5(6)
C4 C3 C2 118.2(6)
C4 C3 C12 120.3(6)
C3 C4 H4 119.4
C3 C4 C5 121.3(6)
C5 C4 H4 119.4
N1 C5 C4 119.1(6)
N1 C5 C6 114.2(5)
C4 C5 C6 126.6(6)
C7 C6 C5 114.1(6)
C11 C6 C5 124.2(6)
C11 C6 C7 121.7(6)
C6 C7 Ir1 114.7(5)
C8 C7 Ir1 129.8(5)
C8 C7 C6 115.4(6)
C7 C8 H8 118.5
C9 C8 C7 123.1(6)
C9 C8 H8 118.5
C8 C9 H9 120.2
C8 C9 C10 119.7(6)
C10 C9 H9 120.2
C9 C10 H10 120.0
C11 C10 C9 119.9(6)
C11 C10 H10 120.0
C6 C11 H11 119.9
C10 C11 C6 120.2(6)
C10 C11 H11 119.9
C13 C12 C3 120.9(6)
C17 C12 C3 118.7(6)
C17 C12 C13 120.4(6)
C12 C13 C18 122.3(6)
C14 C13 C12 118.4(7)
C14 C13 C18 119.2(7)
C13 C14 H14 118.9
C15 C14 C13 122.1(7)
C15 C14 H14 118.9
C14 C15 C19 120.2(7)
C16 C15 C14 118.8(6)
C16 C15 C19 121.0(7)
C15 C16 H16 119.2
C15 C16 C17 121.6(7)
C17 C16 H16 119.2
C12 C17 C16 118.6(7)
C12 C17 C20 123.3(6)
C16 C17 C20 118.0(6)
C13 C18 H18A 109.5
C13 C18 H18B 109.5
C13 C18 H18C 109.5
H18A C18 H18B 109.5
H18A C18 H18C 109.5
H18B C18 H18C 109.5
C15 C19 H19A 109.5
C15 C19 H19B 109.5
C15 C19 H19C 109.5
H19A C19 H19B 109.5
H19A C19 H19C 109.5
H19B C19 H19C 109.5
C17 C20 H20A 109.5
C17 C20 H20B 109.5
C17 C20 H20C 109.5
H20A C20 H20B 109.5
H20A C20 H20C 109.5
H20B C20 H20C 109.5
N2 C21 H21 118.5
N2 C21 C22 123.1(6)
C22 C21 H21 118.5
C21 C22 H22 120.2
C21 C22 C23 119.6(6)
C23 C22 H22 120.2
C22 C23 C32 122.6(6)
C24 C23 C22 117.1(6)
C24 C23 C32 120.3(6)
C23 C24 H24 119.4
C25 C24 C23 121.2(6)
C25 C24 H24 119.4
N2 C25 C24 119.7(6)
N2 C25 C26 113.9(5)
C24 C25 C26 126.4(6)
C27 C26 C25 114.0(5)
C31 C26 C25 124.6(5)
C31 C26 C27 121.4(6)
C26 C27 Ir1 115.6(5)
C26 C27 C28 116.6(6)
C28 C27 Ir1 127.8(5)
C27 C28 H28 119.3
C29 C28 C27 121.4(6)
C29 C28 H28 119.3
C28 C29 H29 119.9
C28 C29 C30 120.3(6)
C30 C29 H29 119.9
C29 C30 H30 120.2
C31 C30 C29 119.6(6)
C31 C30 H30 120.2
C26 C31 H31 119.7
C30 C31 C26 120.7(6)
C30 C31 H31 119.7
C33 C32 C23 119.3(6)
C37 C32 C23 121.3(6)
C37 C32 C33 119.2(5)
C32 C33 C38 121.6(6)
C34 C33 C32 119.0(6)
C34 C33 C38 119.3(6)
C33 C34 H34 118.7
C35 C34 C33 122.7(7)
C35 C34 H34 118.7
C34 C35 C36 117.6(6)
C34 C35 C39 121.0(7)
C36 C35 C39 121.4(7)
C35 C36 H36 118.7
C35 C36 C37 122.6(6)
C37 C36 H36 118.7
C32 C37 C40 122.2(6)
C36 C37 C32 118.9(6)
C36 C37 C40 118.9(6)
C33 C38 H38A 109.5
C33 C38 H38B 109.5
C33 C38 H38C 109.5
H38A C38 H38B 109.5
H38A C38 H38C 109.5
H38B C38 H38C 109.5
C35 C39 H39A 109.5
C35 C39 H39B 109.5
C35 C39 H39C 109.5
H39A C39 H39B 109.5
H39A C39 H39C 109.5
H39B C39 H39C 109.5
C37 C40 H40A 109.5
C37 C40 H40B 109.5
C37 C40 H40C 109.5
H40A C40 H40B 109.5
H40A C40 H40C 109.5
H40B C40 H40C 109.5
O1 C41 C42 128.0(6)
O1 C41 C45 114.4(7)
C42 C41 C45 117.7(7)
C41 C42 H42 116.1
C43 C42 C41 127.9(7)
C43 C42 H42 116.1
O2 C43 C42 127.2(7)
O2 C43 C44 114.5(6)
C42 C43 C44 118.2(7)
C43 C44 H44A 109.5
C43 C44 H44B 109.5
C43 C44 H44C 109.5
H44A C44 H44B 109.5
H44A C44 H44C 109.5
H44B C44 H44C 109.5
C41 C45 H45A 109.5
C41 C45 H45B 109.5
C41 C45 H45C 109.5
H45A C45 H45B 109.5
H45A C45 H45C 109.5
H45B C45 H45C 109.5

loop_
_geom_bond_atom_site_label_1
_geom_bond_atom_site_label_2
_geom_bond_distance
Ir1 O1 2.143(4)
Ir1 O2 2.163(5)
Ir1 N1 2.035(5)
Ir1 N2 2.040(5)
Ir1 C7 1.973(7)
Ir1 C27 1.981(6)
O1 C41 1.263(8)
O2 C43 1.267(8)
N1 C1 1.347(8)
N1 C5 1.369(8)
N2 C21 1.345(8)
N2 C25 1.367(8)
C1 H1 0.9500
C1 C2 1.377(9)
C2 H2 0.9500
C2 C3 1.393(9)
C3 C4 1.372(9)
C3 C12 1.514(9)
C4 H4 0.9500
C4 C5 1.401(8)
C5 C6 1.454(9)
C6 C7 1.437(9)
C6 C11 1.390(9)
C7 C8 1.402(9)
C8 H8 0.9500
C8 C9 1.377(10)
C9 H9 0.9500
C9 C10 1.403(10)
C10 H10 0.9500
C10 C11 1.377(9)
C11 H11 0.9500
C12 C13 1.413(10)
C12 C17 1.383(10)
C13 C14 1.397(10)
C13 C18 1.498(10)
C14 H14 0.9500
C14 C15 1.376(11)
C15 C16 1.370(10)
C15 C19 1.515(9)
C16 H16 0.9500
C16 C17 1.419(9)
C17 C20 1.520(10)
C18 H18A 0.9800
C18 H18B 0.9800
C18 H18C 0.9800
C19 H19A 0.9800
C19 H19B 0.9800
C19 H19C 0.9800
C20 H20A 0.9800
C20 H20B 0.9800
C20 H20C 0.9800
C21 H21 0.9500
C21 C22 1.363(9)
C22 H22 0.9500
C22 C23 1.396(9)
C23 C24 1.396(9)
C23 C32 1.494(8)
C24 H24 0.9500
C24 C25 1.388(8)
C25 C26 1.462(9)
C26 C27 1.415(8)
C26 C31 1.395(9)
C27 C28 1.416(9)
C28 H28 0.9500
C28 C29 1.392(9)
C29 H29 0.9500
C29 C30 1.397(9)
C30 H30 0.9500
C30 C31 1.374(9)
C31 H31 0.9500
C32 C33 1.406(9)
C32 C37 1.402(9)
C33 C34 1.392(9)
C33 C38 1.523(10)
C34 H34 0.9500
C34 C35 1.376(10)
C35 C36 1.376(10)
C35 C39 1.505(9)
C36 H36 0.9500
C36 C37 1.398(9)
C37 C40 1.511(10)
C38 H38A 0.9800
C38 H38B 0.9800
C38 H38C 0.9800
C39 H39A 0.9800
C39 H39B 0.9800
C39 H39C 0.9800
C40 H40A 0.9800
C40 H40B 0.9800
C40 H40C 0.9800
C41 C42 1.393(10)
C41 C45 1.506(10)
C42 H42 0.9500
C42 C43 1.373(10)
C43 C44 1.521(10)
C44 H44A 0.9800
C44 H44B 0.9800
C44 H44C 0.9800
C45 H45A 0.9800
C45 H45B 0.9800
C45 H45C 0.9800

loop_
_geom_torsion_atom_site_label_1
_geom_torsion_atom_site_label_2
_geom_torsion_atom_site_label_3
_geom_torsion_atom_site_label_4
_geom_torsion
C2 C3 C12 C13 62.0(9)
C2 C3 C12 C17 -117.3(7)
C4 C3 C12 C13 -119.3(7)
C4 C3 C12 C17 61.5(9)
C4 C5 C6 C7 -174.2(6)
C4 C5 C6 C11 4.0(11)
C7 C6 C5 N1 4.9(8)
C11 C6 C5 N1 -177.0(6)
C22 C23 C32 C33 -62.9(9)
C22 C23 C32 C37 120.8(7)
C24 C23 C32 C33 113.6(7)
C24 C23 C32 C37 -62.7(9)
C24 C25 C26 C27 -170.7(6)
C24 C25 C26 C31 8.3(11)
C27 C26 C25 N2 6.7(8)
C31 C26 C25 N2 -174.3(6)
